data_2236461
loop_
_publ_author_name
'Steyn, Maryke'
'Visser, Hendrik G.'
'Roodt, Andreas'

_publ_section_title
;
 Tetrakis(5,7-dimethylquinolin-8-olato-\k^2^<i>N</i>,<i>O</i>)zirconium(IV)
 dimethylformamide disolvate
;
_journal_coeditor_code LH5537
_journal_issue 11
_journal_name_full 'Acta Crystallographica Section E'
_journal_page_first m1344
_journal_page_last m1345
_journal_paper_doi 10.1107/S1600536812042092
_journal_volume 68
_journal_year 2012
_chemical_formula_iupac '[Zr (C11 H10 N O)4] , 2C3 H7 N O'
_chemical_formula_moiety 'C44 H40 N4 O4 Zr, 2(C3 H7 N O)'
_chemical_formula_sum 'C50 H54 N6 O6 Zr'
_chemical_formula_weight 926.21
_chemical_name_systematic
;
Tetrakis(5,7-dimethylquinolin-8-olato-\k^2^<i>N</i>,<i>O</i>)zirconium(IV)
dimethylformamide disolvate
;
_space_group_IT_number 33
_symmetry_cell_setting orthorhombic
_symmetry_space_group_name_Hall 'P 2c -2n'
_symmetry_space_group_name_H-M 'P n a 21'
_atom_sites_solution_hydrogens geom
_atom_sites_solution_primary direct
_atom_sites_solution_secondary difmap
_audit_creation_method 'WinGX routine CIF_UPDATE'
_cell_angle_alpha 90.000
_cell_angle_beta 90.000
_cell_angle_gamma 90.000
_cell_formula_units_Z 4
_cell_length_a 15.572(5)
_cell_length_b 18.706(5)
_cell_length_c 15.853(5)
_cell_measurement_reflns_used 9914
_cell_measurement_temperature 100(2)
_cell_measurement_theta_max 24.63
_cell_measurement_theta_min 2.57
_cell_volume 4618(2)
_computing_cell_refinement 'SAINT (Bruker, 2004)'
_computing_data_collection 'APEX2 (Bruker, 2005)'
_computing_data_reduction 'SAINT (Bruker, 2004)'
_computing_molecular_graphics 'DIAMOND (Brandenburg & Putz, 2005)'
_computing_publication_material 'WinGX (Farrugia, 1999)'
_computing_structure_refinement 'SHELXL97 (Sheldrick, 2008)'
_computing_structure_solution 'SHELXS97 (Sheldrick, 2008)'
_diffrn_ambient_temperature 100(2)
_diffrn_measured_fraction_theta_full 0.998
_diffrn_measured_fraction_theta_max 0.998
_diffrn_measurement_device_type 'Bruker APEXII CCD'
_diffrn_measurement_method '\f and \w scans'
_diffrn_radiation_monochromator graphite
_diffrn_radiation_source 'sealed tube'
_diffrn_radiation_type MoK\a
_diffrn_radiation_wavelength 0.71073
_diffrn_reflns_av_R_equivalents 0.0641
_diffrn_reflns_limit_h_max 20
_diffrn_reflns_limit_h_min -20
_diffrn_reflns_limit_k_max 24
_diffrn_reflns_limit_k_min -22
_diffrn_reflns_limit_l_max 20
_diffrn_reflns_limit_l_min -20
_diffrn_reflns_number 61276
_diffrn_reflns_theta_full 28
_diffrn_reflns_theta_max 28
_diffrn_reflns_theta_min 2.13
_exptl_absorpt_coefficient_mu 0.294
_exptl_absorpt_correction_T_max 0.9629
_exptl_absorpt_correction_T_min 0.9276
_exptl_absorpt_correction_type multi-scan
_exptl_absorpt_process_details
;
(SADABS; Bruker, 2004)
;
_exptl_crystal_colour red
_exptl_crystal_density_diffrn 1.332
_exptl_crystal_density_method 'not measured'
_exptl_crystal_description cuboid
_exptl_crystal_F_000 1936
_exptl_crystal_size_max 0.257
_exptl_crystal_size_mid 0.136
_exptl_crystal_size_min 0.129
_refine_diff_density_max 0.422
_refine_diff_density_min -0.394
_refine_ls_abs_structure_details 'Flack (1983),  5375 Friedel pairs'
_refine_ls_abs_structure_Flack -0.01(3)
_refine_ls_extinction_method none
_refine_ls_goodness_of_fit_ref 1.02
_refine_ls_hydrogen_treatment constr
_refine_ls_matrix_type full
_refine_ls_number_parameters 671
_refine_ls_number_reflns 11142
_refine_ls_number_restraints 299
_refine_ls_restrained_S_all 1.03
_refine_ls_R_factor_all 0.066
_refine_ls_R_factor_gt 0.0411
_refine_ls_shift/su_max 0.002
_refine_ls_shift/su_mean 0
_refine_ls_structure_factor_coef Fsqd
_refine_ls_weighting_details 'calc w=1/[\s^2^(Fo^2^)+(0.0485P)^2^+0.3005P] where P=(Fo^2^+2Fc^2^)/3'
_refine_ls_weighting_scheme calc
_refine_ls_wR_factor_ref 0.0985
_reflns_number_gt 8497
_reflns_number_total 11142
_reflns_threshold_expression I>2\s(I)
_cod_data_source_file lh5537.cif
_cod_data_source_block I
_cod_original_sg_symbol_Hall ' P 2c -2n'
_cod_database_code 2236461
_cod_database_fobs_code 2236461

loop_
_symmetry_equiv_pos_as_xyz
'x, y, z'
'-x, -y, z+1/2'
'-x+1/2, y+1/2, z+1/2'
'x+1/2, -y+1/2, z'

loop_
_atom_site_type_symbol
_atom_site_label
_atom_site_fract_x
_atom_site_fract_y
_atom_site_fract_z
_atom_site_U_iso_or_equiv
_atom_site_adp_type
_atom_site_calc_flag
_atom_site_refinement_flags
_atom_site_occupancy
_atom_site_disorder_assembly
_atom_site_disorder_group
Zr Zr01 0.966490(14) 0.144904(13) 0.35471(2) 0.02304(7) Uani d . 1 . .
N N102 0.96042(15) 0.03648(14) 0.43981(17) 0.0262(6) Uani d . 1 . .
O O101 0.89103(13) 0.17184(11) 0.46024(13) 0.0297(5) Uani d . 1 . .
O O104 1.02836(11) 0.19244(11) 0.24980(13) 0.0271(5) Uani d . 1 . .
N N104 0.87759(15) 0.23775(13) 0.29748(17) 0.0262(6) Uani d . 1 . .
O O103 0.85773(12) 0.09319(11) 0.30675(14) 0.0279(5) Uani d . 1 . .
N N101 1.01720(16) 0.25663(13) 0.41574(17) 0.0294(6) Uani d . 1 . .
N N103 1.01035(15) 0.04558(13) 0.26899(16) 0.0251(6) Uani d . 1 . .
O O102 1.08748(12) 0.12297(11) 0.40715(14) 0.0271(5) Uani d . 1 . .
C C116 1.1890(2) 0.04673(17) 0.4780(2) 0.0326(7) Uani d . 1 . .
C C128 0.79960(18) 0.25709(16) 0.3227(2) 0.0295(7) Uani d . 1 . .
H H128 0.7761 0.2349 0.3698 0.035 Uiso calc R 1 . .
C C110 0.8931(2) -0.00201(18) 0.4599(2) 0.0339(8) Uani d . 1 . .
H H110 0.8392 0.0135 0.4427 0.041 Uiso calc R 1 . .
C C122 0.95422(19) -0.05997(17) 0.1978(2) 0.0260(7) Uani d . 1 . .
C C107 0.8621(2) 0.23826(18) 0.5857(2) 0.0352(8) Uani d . 1 . .
C C125 0.79013(19) -0.00990(18) 0.2458(2) 0.0363(8) Uani d . 1 . .
C C121 1.03962(19) -0.07799(19) 0.1757(2) 0.0320(8) Uani d . 1 . .
H H121 1.0504 -0.1193 0.1448 0.038 Uiso calc R 1 . .
C C118 1.03964(18) 0.01552(17) 0.46759(19) 0.0247(6) Uani d . 1 . .
C C111 0.8992(2) -0.0659(2) 0.5063(2) 0.0423(9) Uani d . 1 . .
H H111 0.8502 -0.0922 0.519 0.051 Uiso calc R 1 . .
C C109 0.97617(19) 0.27293(17) 0.4900(2) 0.0291(7) Uani d . 1 . .
C C120 1.1060(2) -0.03520(18) 0.1995(2) 0.0352(8) Uani d . 1 . .
H H120 1.1621 -0.0464 0.1841 0.042 Uiso calc R 1 . .
C C114 1.1373(2) -0.06654(18) 0.5408(2) 0.0332(8) Uani d . 1 . .
C C117 1.10771(19) 0.06285(17) 0.4490(2) 0.0278(7) Uani d . 1 . .
C C129 0.75120(19) 0.30983(17) 0.2808(2) 0.0348(8) Uani d . 1 . .
H H129 0.6965 0.3216 0.2997 0.042 Uiso calc R 1 . .
C C119 1.0886(2) 0.02635(18) 0.2479(2) 0.0307(7) Uani d . 1 . .
H H119 1.1344 0.0545 0.2657 0.037 Uiso calc R 1 . .
C C134 1.03493(19) 0.27832(19) 0.1369(2) 0.0355(8) Uani d . 1 . .
C C127 0.94307(19) 0.00394(16) 0.2438(2) 0.0251(7) Uani d . 1 . .
C C135 0.9944(2) 0.24636(17) 0.2046(2) 0.0270(7) Uani d . 1 . .
C C131 0.8681(2) 0.32476(19) 0.1829(2) 0.0343(7) Uani d . 1 . .
C C112 0.9788(2) -0.0889(2) 0.5328(2) 0.0389(9) Uani d . 1 . .
H H112 0.9837 -0.1313 0.563 0.047 Uiso calc R 1 . .
C C115 1.2008(2) -0.01833(18) 0.5218(2) 0.0381(8) Uani d . 1 . .
H H115 1.2562 -0.0294 0.5391 0.046 Uiso calc R 1 . .
C C101 1.0838(2) 0.29617(16) 0.3917(2) 0.0341(8) Uani d . 1 . .
H H101 1.1107 0.2859 0.3407 0.041 Uiso calc R 1 . .
C C113 1.0527(2) -0.04862(17) 0.5143(2) 0.0296(7) Uani d . 1 . .
C C102 1.1149(2) 0.35297(18) 0.4411(3) 0.0429(9) Uani d . 1 . .
H H102 1.1621 0.3794 0.4231 0.051 Uiso calc R 1 . .
C C104 1.0026(2) 0.32912(19) 0.5431(3) 0.0400(9) Uani d . 1 . .
C C136 0.91150(19) 0.27068(17) 0.2282(2) 0.0294(7) Uani d . 1 . .
C C14B 1.1235(2) 0.2566(2) 0.1106(2) 0.0412(9) Uani d . 1 . .
H H14A 1.165 0.2818 0.1441 0.062 Uiso calc R 1 . .
H H14B 1.1318 0.268 0.0521 0.062 Uiso calc R 1 . .
H H14C 1.1304 0.2061 0.1187 0.062 Uiso calc R 1 . .
C C133 0.9898(3) 0.3325(2) 0.0928(3) 0.0465(10) Uani d . 1 . .
H H133 1.0169 0.3534 0.0467 0.056 Uiso calc R 1 . .
C C126 0.86090(18) 0.03010(16) 0.2668(2) 0.0272(7) Uani d . 1 . .
C C12A 1.1540(2) -0.13471(18) 0.5890(2) 0.0427(9) Uani d . 1 . .
H H12A 1.2146 -0.1402 0.5978 0.064 Uiso calc R 1 . .
H H12B 1.1327 -0.1747 0.5572 0.064 Uiso calc R 1 . .
H H12C 1.1252 -0.1327 0.6425 0.064 Uiso calc R 1 . .
C C124 0.8028(2) -0.07534(18) 0.2024(2) 0.0428(9) Uani d . 1 . .
H H124 0.7545 -0.1024 0.1897 0.051 Uiso calc R 1 . .
C C108 0.9078(2) 0.22615(17) 0.5113(2) 0.0302(7) Uani d . 1 . .
C C103 1.0751(2) 0.36913(19) 0.5161(3) 0.0460(10) Uani d . 1 . .
H H103 1.0957 0.4064 0.5492 0.055 Uiso calc R 1 . .
C C13A 0.8899(2) -0.17105(18) 0.1312(3) 0.0425(9) Uani d . 1 . .
H H13A 0.8342 -0.1914 0.1216 0.064 Uiso calc R 1 . .
H H13B 0.924 -0.2035 0.164 0.064 Uiso calc R 1 . .
H H13C 0.9176 -0.1625 0.078 0.064 Uiso calc R 1 . .
C C106 0.8905(2) 0.2956(2) 0.6375(2) 0.0469(10) Uani d . 1 . .
H H106 0.8612 0.303 0.6878 0.056 Uiso calc R 1 . .
C C11B 0.7879(2) 0.1918(2) 0.6073(2) 0.0416(9) Uani d . 1 . .
H H11A 0.7388 0.206 0.5747 0.062 Uiso calc R 1 . .
H H11B 0.775 0.1966 0.6663 0.062 Uiso calc R 1 . .
H H11C 0.8018 0.143 0.595 0.062 Uiso calc R 1 . .
C C105 0.9568(3) 0.3407(2) 0.6200(3) 0.0506(12) Uani d . 1 . .
C C13B 0.7013(2) 0.0169(2) 0.2666(3) 0.0574(12) Uani d . 1 . .
H H13D 0.6854 0.001 0.322 0.086 Uiso calc R 1 . .
H H13E 0.6611 -0.0014 0.2261 0.086 Uiso calc R 1 . .
H H13F 0.7008 0.0682 0.2649 0.086 Uiso calc R 1 . .
C C12B 1.2621(2) 0.09893(19) 0.4674(3) 0.0428(9) Uani d . 1 . .
H H12D 1.2882 0.092 0.4131 0.064 Uiso calc R 1 . .
H H12E 1.304 0.091 0.5108 0.064 Uiso calc R 1 . .
H H12F 1.2406 0.1469 0.4714 0.064 Uiso calc R 1 . .
C C14A 0.8651(3) 0.4165(3) 0.0639(3) 0.0684(14) Uani d . 1 . .
H H14D 0.9045 0.4356 0.0231 0.103 Uiso calc R 1 . .
H H14E 0.848 0.4536 0.1022 0.103 Uiso calc R 1 . .
H H14F 0.8154 0.398 0.0356 0.103 Uiso calc R 1 . .
C C130 0.7850(2) 0.34339(18) 0.2126(2) 0.0377(8) Uani d . 1 . .
H H130 0.7536 0.3787 0.1852 0.045 Uiso calc R 1 . .
C C123 0.8805(2) -0.10150(17) 0.1781(2) 0.0328(8) Uani d . 1 . .
C C132 0.9089(3) 0.3563(2) 0.1132(3) 0.0496(10) Uani d . 1 . .
C C11A 0.9852(3) 0.3981(3) 0.6804(3) 0.0790(17) Uani d . 1 . .
H H11D 0.976 0.4442 0.6553 0.119 Uiso calc R 1 . .
H H11E 1.0451 0.3922 0.6929 0.119 Uiso calc R 1 . .
H H11F 0.9525 0.3946 0.7316 0.119 Uiso calc R 1 . .
N N201 0.5982(2) 0.0128(2) 0.8446(3) 0.0738(11) Uani d U 1 . .
C C202 0.5442(3) -0.0454(3) 0.8137(3) 0.0685(13) Uani d U 1 . .
H H20A 0.5562 -0.0537 0.7551 0.103 Uiso calc R 1 . .
H H20B 0.4848 -0.0326 0.8202 0.103 Uiso calc R 1 . .
H H20C 0.5559 -0.088 0.8453 0.103 Uiso calc R 1 . .
C C203 0.5743(5) 0.0405(5) 0.9247(5) 0.144(3) Uani d U 1 . .
H H20D 0.6092 0.0813 0.9377 0.216 Uiso calc R 1 . .
H H20E 0.5824 0.0045 0.9671 0.216 Uiso calc R 1 . .
H H20F 0.515 0.0545 0.9235 0.216 Uiso calc R 1 . .
C C201 0.6631(3) 0.0338(3) 0.7986(5) 0.0925(18) Uani d U 1 . .
H H201 0.696 0.0695 0.8237 0.111 Uiso calc R 1 . .
O O201 0.6878(2) 0.0165(2) 0.7320(3) 0.0958(13) Uani d U 1 . .
N N31 0.372(2) 0.2574(12) 0.8644(9) 0.142(6) Uani d PDU 0.342(10) A 1
C C31A 0.464(2) 0.2579(16) 0.8591(10) 0.141(8) Uani d PDU 0.342(10) A 1
H H31A 0.485 0.2097 0.8564 0.211 Uiso calc PR 0.342(10) A 1
H H31B 0.4875 0.2811 0.908 0.211 Uiso calc PR 0.342(10) A 1
H H31C 0.4815 0.2833 0.8093 0.211 Uiso calc PR 0.342(10) A 1
C C31B 0.331(2) 0.3202(14) 0.8686(13) 0.158(9) Uani d PDU 0.342(10) A 1
H H31D 0.3721 0.3585 0.8649 0.237 Uiso calc PR 0.342(10) A 1
H H31E 0.3009 0.3234 0.9212 0.237 Uiso calc PR 0.342(10) A 1
H H31F 0.2911 0.3237 0.8228 0.237 Uiso calc PR 0.342(10) A 1
C C31C 0.3383(19) 0.1890(12) 0.8670(13) 0.151(6) Uani d PDU 0.342(10) A 1
H H31J 0.2808 0.1767 0.874 0.181 Uiso calc PR 0.342(10) A 1
O O31 0.4022(14) 0.1459(8) 0.8578(11) 0.169(7) Uani d PDU 0.342(10) A 1
N N32 0.5527(18) 0.2747(12) 0.8555(18) 0.163(8) Uani d PDU 0.267(7) B 2
C C32B 0.476(2) 0.3148(16) 0.848(3) 0.171(10) Uani d PDU 0.267(7) B 2
H H32A 0.489 0.3627 0.8307 0.257 Uiso calc PR 0.267(7) B 2
H H32B 0.4464 0.3157 0.9011 0.257 Uiso calc PR 0.267(7) B 2
H H32C 0.4392 0.2929 0.8062 0.257 Uiso calc PR 0.267(7) B 2
C C32C 0.546(2) 0.2060(11) 0.8783(12) 0.169(10) Uani d PDU 0.267(7) B 2
H H32D 0.4869 0.1931 0.8826 0.253 Uiso calc PR 0.267(7) B 2
H H32E 0.5738 0.1992 0.932 0.253 Uiso calc PR 0.267(7) B 2
H H32F 0.5738 0.1765 0.8368 0.253 Uiso calc PR 0.267(7) B 2
C C32A 0.6322(19) 0.3019(16) 0.841(2) 0.198(11) Uani d PDU 0.267(7) B 2
H H32J 0.6379 0.3497 0.8257 0.238 Uiso calc PR 0.267(7) B 2
O O32 0.6989(19) 0.2633(15) 0.8475(15) 0.237(12) Uani d PDU 0.267(7) B 2
N N33 0.3685(14) 0.2750(9) 0.8788(12) 0.127(5) Uani d PDU 0.391(9) C 3
C C33A 0.4579(15) 0.2793(11) 0.8624(16) 0.112(6) Uani d PDU 0.391(9) C 3
H H33A 0.4857 0.2372 0.8836 0.167 Uiso calc PR 0.391(9) C 3
H H33B 0.4811 0.3207 0.8899 0.167 Uiso calc PR 0.391(9) C 3
H H33C 0.4672 0.2829 0.8027 0.167 Uiso calc PR 0.391(9) C 3
C C33C 0.3514(15) 0.2052(7) 0.9044(9) 0.122(6) Uani d PDU 0.391(9) C 3
H H33D 0.4044 0.1812 0.9166 0.183 Uiso calc PR 0.391(9) C 3
H H33E 0.3217 0.1803 0.8603 0.183 Uiso calc PR 0.391(9) C 3
H H33F 0.3163 0.2061 0.9542 0.183 Uiso calc PR 0.391(9) C 3
C C33B 0.3106(17) 0.3250(11) 0.8571(17) 0.130(6) Uani d PDU 0.391(9) C 3
H H33J 0.3285 0.3643 0.8258 0.156 Uiso calc PR 0.391(9) C 3
O O33 0.2314(12) 0.3201(7) 0.8785(8) 0.142(6) Uani d PDU 0.391(9) C 3

loop_
_atom_site_aniso_label
_atom_site_aniso_U_11
_atom_site_aniso_U_22
_atom_site_aniso_U_33
_atom_site_aniso_U_12
_atom_site_aniso_U_13
_atom_site_aniso_U_23
Zr01 0.01669(11) 0.02212(12) 0.03031(13) 0.00031(10) -0.00125(16) -0.00248(17)
N102 0.0214(13) 0.0287(15) 0.0285(15) 0.0003(11) 0.0024(11) -0.0051(12)
O101 0.0275(11) 0.0256(11) 0.0360(13) 0.0039(9) 0.0014(9) -0.0050(10)
O104 0.0177(10) 0.0272(11) 0.0365(12) -0.0001(8) -0.0009(9) -0.0015(10)
N104 0.0174(11) 0.0264(13) 0.0347(15) 0.0011(10) -0.0020(10) -0.0047(12)
O103 0.0164(9) 0.0280(11) 0.0393(12) 0.0005(8) -0.0008(9) -0.0068(10)
N101 0.0253(13) 0.0243(13) 0.0387(16) 0.0033(10) -0.0082(11) -0.0033(12)
N103 0.0167(12) 0.0252(14) 0.0335(15) 0.0006(10) 0.0018(11) -0.0004(12)
O102 0.0196(10) 0.0249(11) 0.0370(12) 0.0015(8) -0.0035(9) -0.0004(10)
C116 0.0258(16) 0.0304(18) 0.0415(19) 0.0009(13) -0.0038(14) 0.0018(15)
C128 0.0205(14) 0.0276(16) 0.0403(17) 0.0005(12) 0.0012(12) -0.0038(13)
C110 0.0227(16) 0.042(2) 0.0371(19) 0.0007(14) 0.0033(14) 0.0016(16)
C122 0.0219(15) 0.0226(16) 0.0334(17) 0.0000(12) -0.0004(13) -0.0030(14)
C107 0.0315(17) 0.041(2) 0.0326(18) 0.0204(15) -0.0063(14) -0.0057(16)
C125 0.0208(15) 0.0357(19) 0.052(2) -0.0039(13) 0.0038(14) -0.0126(17)
C121 0.0267(17) 0.032(2) 0.037(2) 0.0015(14) 0.0043(14) -0.0106(16)
C118 0.0213(15) 0.0269(16) 0.0258(16) 0.0031(12) 0.0046(13) -0.0007(13)
C111 0.0301(18) 0.044(2) 0.053(2) -0.0066(16) 0.0078(17) 0.0118(19)
C109 0.0299(17) 0.0240(17) 0.0334(18) 0.0102(13) -0.0109(14) -0.0072(14)
C120 0.0206(15) 0.040(2) 0.045(2) 0.0000(14) 0.0039(14) -0.0122(17)
C114 0.0279(16) 0.0340(19) 0.0377(19) 0.0061(14) -0.0001(14) 0.0048(16)
C117 0.0276(15) 0.0256(17) 0.0300(16) 0.0041(13) 0.0012(13) -0.0007(14)
C129 0.0192(15) 0.0328(18) 0.053(2) 0.0029(13) -0.0028(15) -0.0011(17)
C119 0.0221(15) 0.0333(19) 0.0368(19) -0.0022(13) 0.0018(14) -0.0028(15)
C134 0.0251(16) 0.044(2) 0.0375(18) -0.0005(15) -0.0014(14) 0.0034(16)
C127 0.0203(14) 0.0277(17) 0.0274(17) -0.0025(13) 0.0007(12) -0.0033(14)
C135 0.0213(14) 0.0269(18) 0.0328(17) 0.0000(13) -0.0055(13) -0.0013(14)
C131 0.0293(16) 0.0392(19) 0.0346(19) 0.0025(14) -0.0048(14) 0.0047(16)
C112 0.0347(19) 0.034(2) 0.048(2) 0.0044(15) 0.0082(16) 0.0074(17)
C115 0.0284(16) 0.038(2) 0.048(2) 0.0093(15) -0.0040(15) 0.0039(17)
C101 0.0267(16) 0.0250(16) 0.050(2) 0.0008(13) -0.0088(14) -0.0022(15)
C113 0.0319(17) 0.0268(18) 0.0302(18) 0.0027(14) 0.0051(14) -0.0002(15)
C102 0.0318(17) 0.0267(18) 0.070(3) 0.0012(14) -0.0184(18) -0.0057(18)
C104 0.0320(17) 0.0313(18) 0.057(2) 0.0131(16) -0.0177(17) -0.0137(18)
C136 0.0231(15) 0.0304(18) 0.0346(18) -0.0037(13) -0.0023(13) -0.0026(15)
C14B 0.0279(16) 0.052(2) 0.043(2) 0.0004(15) 0.0011(15) 0.0115(18)
C133 0.041(2) 0.060(3) 0.039(2) 0.008(2) 0.0059(19) 0.019(2)
C126 0.0219(14) 0.0234(16) 0.0363(18) -0.0006(12) 0.0017(13) -0.0039(14)
C12A 0.0377(19) 0.039(2) 0.052(2) 0.0090(16) -0.0012(17) 0.0084(18)
C124 0.0273(17) 0.038(2) 0.063(2) -0.0136(15) -0.0015(16) -0.0142(19)
C108 0.0289(16) 0.0291(17) 0.0324(17) 0.0119(13) -0.0084(14) -0.0044(15)
C103 0.0329(19) 0.034(2) 0.071(3) 0.0071(15) -0.0234(19) -0.0204(19)
C13A 0.0358(19) 0.0308(18) 0.061(2) -0.0058(15) -0.0002(17) -0.0134(18)
C106 0.041(2) 0.062(3) 0.037(2) 0.029(2) -0.0102(16) -0.0189(19)
C11B 0.0334(18) 0.056(2) 0.0352(19) 0.0199(17) -0.0002(15) -0.0069(18)
C105 0.044(2) 0.054(3) 0.054(3) 0.0193(19) -0.020(2) -0.031(2)
C13B 0.0236(17) 0.056(2) 0.093(3) -0.0054(16) -0.0032(19) -0.030(2)
C12B 0.0256(16) 0.043(2) 0.060(2) -0.0029(15) -0.0115(16) 0.0133(19)
C14A 0.056(3) 0.089(4) 0.061(3) 0.032(2) 0.006(2) 0.033(3)
C130 0.0277(16) 0.040(2) 0.045(2) 0.0102(14) -0.0068(15) 0.0014(17)
C123 0.0296(16) 0.0275(18) 0.041(2) -0.0038(14) 0.0031(14) -0.0047(15)
C132 0.041(2) 0.062(3) 0.046(2) 0.0135(19) 0.0007(18) 0.017(2)
C11A 0.056(3) 0.092(4) 0.089(4) 0.020(3) -0.021(3) -0.064(3)
N201 0.0424(18) 0.081(2) 0.098(3) 0.0171(18) 0.001(2) 0.007(3)
C202 0.041(2) 0.080(3) 0.084(3) 0.003(2) -0.001(2) 0.010(3)
C203 0.094(5) 0.185(8) 0.154(7) 0.070(5) -0.007(5) -0.073(6)
C201 0.049(3) 0.090(4) 0.138(5) 0.010(3) 0.004(3) 0.013(4)
O201 0.0446(19) 0.112(3) 0.131(4) 0.0012(19) 0.018(2) 0.028(3)
N31 0.285(12) 0.108(10) 0.034(7) 0.057(10) 0.031(9) -0.024(9)
C31A 0.296(17) 0.070(15) 0.055(11) -0.019(14) 0.002(15) 0.018(12)
C31B 0.310(19) 0.106(14) 0.058(13) 0.036(16) -0.054(15) -0.004(12)
C31C 0.301(14) 0.100(11) 0.052(10) 0.057(11) 0.030(12) 0.010(11)
O31 0.293(19) 0.149(12) 0.064(7) 0.061(12) 0.002(15) 0.001(10)
N32 0.31(2) 0.136(15) 0.047(9) 0.014(16) 0.053(16) 0.010(12)
C32B 0.34(2) 0.13(2) 0.045(13) -0.03(2) 0.010(19) -0.013(18)
C32C 0.38(3) 0.095(15) 0.032(11) 0.051(19) 0.061(15) 0.000(10)
C32A 0.35(2) 0.17(2) 0.071(15) 0.027(19) 0.043(19) 0.029(15)
O32 0.39(3) 0.26(3) 0.061(11) 0.14(2) -0.011(18) 0.060(16)
N33 0.261(11) 0.078(8) 0.043(7) 0.057(9) 0.005(8) -0.020(7)
C33A 0.243(15) 0.049(12) 0.043(10) -0.032(11) 0.019(12) -0.018(9)
C33C 0.307(17) 0.030(7) 0.029(7) 0.007(9) -0.020(10) -0.005(6)
C33B 0.267(14) 0.083(9) 0.040(7) 0.059(11) -0.025(11) -0.009(9)
O33 0.236(15) 0.097(8) 0.094(10) 0.040(11) -0.001(10) 0.003(7)

loop_
_atom_type_symbol
_atom_type_description
_atom_type_scat_dispersion_real
_atom_type_scat_dispersion_imag
_atom_type_scat_source
C C 0.0033 0.0016 'International Tables Vol C Tables 4.2.6.8 and 6.1.1.4'
H H 0 0 'International Tables Vol C Tables 4.2.6.8 and 6.1.1.4'
N N 0.0061 0.0033 'International Tables Vol C Tables 4.2.6.8 and 6.1.1.4'
O O 0.0106 0.006 'International Tables Vol C Tables 4.2.6.8 and 6.1.1.4'
Zr Zr -2.9673 0.5597 'International Tables Vol C Tables 4.2.6.8 and 6.1.1.4'

loop_
_geom_angle_atom_site_label_1
_geom_angle_atom_site_label_2
_geom_angle_atom_site_label_3
_geom_angle
O103 Zr01 O102 141.21(8)
O103 Zr01 O101 87.00(8)
O102 Zr01 O101 103.47(9)
O103 Zr01 O104 106.07(8)
O102 Zr01 O104 89.13(8)
O101 Zr01 O104 141.02(8)
O103 Zr01 N104 74.36(8)
O102 Zr01 N104 143.99(8)
O101 Zr01 N104 78.77(9)
O104 Zr01 N104 70.22(8)
O103 Zr01 N103 70.55(8)
O102 Zr01 N103 79.49(8)
O101 Zr01 N103 142.52(8)
O104 Zr01 N103 75.58(8)
N104 Zr01 N103 120.68(9)
O103 Zr01 N101 143.46(8)
O102 Zr01 N101 73.70(8)
O101 Zr01 N101 70.11(9)
O104 Zr01 N101 78.70(9)
N104 Zr01 N101 73.50(8)
N103 Zr01 N101 142.84(8)
O103 Zr01 N102 77.60(8)
O102 Zr01 N102 69.70(8)
O101 Zr01 N102 74.80(8)
O104 Zr01 N102 143.28(8)
N104 Zr01 N102 142.11(8)
N103 Zr01 N102 71.36(8)
N101 Zr01 N102 120.46(9)
C110 N102 C118 119.1(3)
C110 N102 Zr01 128.5(2)
C118 N102 Zr01 112.45(19)
C108 O101 Zr01 124.0(2)
C135 O104 Zr01 123.64(18)
C128 N104 C136 118.2(3)
C128 N104 Zr01 127.7(2)
C136 N104 Zr01 114.05(18)
C126 O103 Zr01 123.28(17)
C101 N101 C109 119.0(3)
C101 N101 Zr01 128.1(2)
C109 N101 Zr01 112.3(2)
C119 N103 C127 118.8(3)
C119 N103 Zr01 128.3(2)
C127 N103 Zr01 112.86(19)
C117 O102 Zr01 124.72(18)
C117 C116 C115 118.1(3)
C117 C116 C12B 120.9(3)
C115 C116 C12B 120.9(3)
N104 C128 C129 122.6(3)
N104 C128 H128 118.7
C129 C128 H128 118.7
N102 C110 C111 122.7(3)
N102 C110 H110 118.7
C111 C110 H110 118.7
C127 C122 C121 116.4(3)
C127 C122 C123 118.5(3)
C121 C122 C123 125.1(3)
C108 C107 C106 116.8(3)
C108 C107 C11B 119.8(3)
C106 C107 C11B 123.4(3)
C126 C125 C124 118.4(3)
C126 C125 C13B 120.1(3)
C124 C125 C13B 121.4(3)
C120 C121 C122 120.3(3)
C120 C121 H121 119.8
C122 C121 H121 119.8
N102 C118 C117 115.5(3)
N102 C118 C113 122.5(3)
C117 C118 C113 122.0(3)
C112 C111 C110 119.0(3)
C112 C111 H111 120.5
C110 C111 H111 120.5
N101 C109 C104 122.8(3)
N101 C109 C108 114.6(3)
C104 C109 C108 122.5(3)
C121 C120 C119 119.0(3)
C121 C120 H120 120.5
C119 C120 H120 120.5
C115 C114 C113 116.5(3)
C115 C114 C12A 122.9(3)
C113 C114 C12A 120.5(3)
O102 C117 C116 124.3(3)
O102 C117 C118 116.9(3)
C116 C117 C118 118.8(3)
C130 C129 C128 119.5(3)
C130 C129 H129 120.2
C128 C129 H129 120.2
N103 C119 C120 122.7(3)
N103 C119 H119 118.6
C120 C119 H119 118.6
C135 C134 C133 117.8(3)
C135 C134 C14B 121.3(3)
C133 C134 C14B 120.9(3)
N103 C127 C122 122.7(3)
N103 C127 C126 114.9(3)
C122 C127 C126 122.4(3)
O104 C135 C134 124.0(3)
O104 C135 C136 117.2(3)
C134 C135 C136 118.8(3)
C132 C131 C136 119.0(3)
C132 C131 C130 124.7(3)
C136 C131 C130 116.3(3)
C111 C112 C113 120.4(4)
C111 C112 H112 119.8
C113 C112 H112 119.8
C114 C115 C116 125.5(3)
C114 C115 H115 117.2
C116 C115 H115 117.2
N101 C101 C102 122.0(3)
N101 C101 H101 119
C102 C101 H101 119
C112 C113 C114 124.7(3)
C112 C113 C118 116.3(3)
C114 C113 C118 118.9(3)
C103 C102 C101 119.5(3)
C103 C102 H102 120.3
C101 C102 H102 120.3
C109 C104 C103 116.4(3)
C109 C104 C105 118.5(4)
C103 C104 C105 125.1(3)
N104 C136 C131 123.2(3)
N104 C136 C135 114.8(3)
C131 C136 C135 122.0(3)
C134 C14B H14A 109.5
C134 C14B H14B 109.5
H14A C14B H14B 109.5
C134 C14B H14C 109.5
H14A C14B H14C 109.5
H14B C14B H14C 109.5
C132 C133 C134 124.8(4)
C132 C133 H133 117.6
C134 C133 H133 117.6
O103 C126 C125 124.4(3)
O103 C126 C127 117.3(2)
C125 C126 C127 118.3(3)
C114 C12A H12A 109.5
C114 C12A H12B 109.5
H12A C12A H12B 109.5
C114 C12A H12C 109.5
H12A C12A H12C 109.5
H12B C12A H12C 109.5
C123 C124 C125 124.9(3)
C123 C124 H124 117.5
C125 C124 H124 117.5
O101 C108 C107 122.7(3)
O101 C108 C109 118.3(3)
C107 C108 C109 118.9(3)
C102 C103 C104 120.3(3)
C102 C103 H103 119.9
C104 C103 H103 119.9
C123 C13A H13A 109.5
C123 C13A H13B 109.5
H13A C13A H13B 109.5
C123 C13A H13C 109.5
H13A C13A H13C 109.5
H13B C13A H13C 109.5
C105 C106 C107 125.9(4)
C105 C106 H106 117.1
C107 C106 H106 117.1
C107 C11B H11A 109.5
C107 C11B H11B 109.5
H11A C11B H11B 109.5
C107 C11B H11C 109.5
H11A C11B H11C 109.5
H11B C11B H11C 109.5
C106 C105 C104 117.3(4)
C106 C105 C11A 122.3(4)
C104 C105 C11A 120.3(4)
C125 C13B H13D 109.5
C125 C13B H13E 109.5
H13D C13B H13E 109.5
C125 C13B H13F 109.5
H13D C13B H13F 109.5
H13E C13B H13F 109.5
C116 C12B H12D 109.5
C116 C12B H12E 109.5
H12D C12B H12E 109.5
C116 C12B H12F 109.5
H12D C12B H12F 109.5
H12E C12B H12F 109.5
C132 C14A H14D 109.5
C132 C14A H14E 109.5
H14D C14A H14E 109.5
C132 C14A H14F 109.5
H14D C14A H14F 109.5
H14E C14A H14F 109.5
C129 C130 C131 120.3(3)
C129 C130 H130 119.9
C131 C130 H130 119.9
C124 C123 C122 117.3(3)
C124 C123 C13A 122.5(3)
C122 C123 C13A 120.1(3)
C133 C132 C131 117.6(3)
C133 C132 C14A 121.8(4)
C131 C132 C14A 120.6(3)
C105 C11A H11D 109.5
C105 C11A H11E 109.5
H11D C11A H11E 109.5
C105 C11A H11F 109.5
H11D C11A H11F 109.5
H11E C11A H11F 109.5
C201 N201 C203 126.3(6)
C201 N201 C202 118.9(5)
C203 N201 C202 114.9(5)
N201 C202 H20A 109.5
N201 C202 H20B 109.5
H20A C202 H20B 109.5
N201 C202 H20C 109.5
H20A C202 H20C 109.5
H20B C202 H20C 109.5
N201 C203 H20D 109.5
N201 C203 H20E 109.5
H20D C203 H20E 109.5
N201 C203 H20F 109.5
H20D C203 H20F 109.5
H20E C203 H20F 109.5
O201 C201 N201 132.4(7)
O201 C201 H201 113.8
N201 C201 H201 113.8
C31B N31 C31C 129(2)
C31B N31 C31A 118.4(19)
C31C N31 C31A 113.1(16)
N31 C31A H31A 109.5
N31 C31A H31B 109.5
H31A C31A H31B 109.5
N31 C31A H31C 109.5
H31A C31A H31C 109.5
H31B C31A H31C 109.5
N31 C31B H31D 109.5
N31 C31B H31E 109.5
H31D C31B H31E 109.5
N31 C31B H31F 109.5
H31D C31B H31F 109.5
H31E C31B H31F 109.5
O31 C31C N31 106.0(18)
O31 C31C H31J 127
N31 C31C H31J 127
C32C N32 C32A 118.3(18)
C32C N32 C32B 117.8(19)
C32A N32 C32B 123.9(19)
N32 C32B H32A 109.5
N32 C32B H32B 109.5
H32A C32B H32B 109.5
N32 C32B H32C 109.5
H32A C32B H32C 109.5
H32B C32B H32C 109.5
N32 C32C H32D 109.5
N32 C32C H32E 109.5
H32D C32C H32E 109.5
N32 C32C H32F 109.5
H32D C32C H32F 109.5
H32E C32C H32F 109.5
O32 C32A N32 121(3)
O32 C32A H32J 119.4
N32 C32A H32J 119.4
C33B N33 C33C 126.8(17)
C33B N33 C33A 124.9(17)
C33C N33 C33A 107.1(14)
N33 C33A H33A 109.5
N33 C33A H33B 109.5
H33A C33A H33B 109.5
N33 C33A H33C 109.5
H33A C33A H33C 109.5
H33B C33A H33C 109.5
N33 C33C H33D 109.5
N33 C33C H33E 109.5
H33D C33C H33E 109.5
N33 C33C H33F 109.5
H33D C33C H33F 109.5
H33E C33C H33F 109.5
O33 C33B N33 122(2)
O33 C33B H33J 119.1
N33 C33B H33J 119.1

loop_
_geom_bond_atom_site_label_1
_geom_bond_atom_site_label_2
_geom_bond_distance
Zr01 O103 2.093(2)
Zr01 O102 2.100(2)
Zr01 O101 2.106(2)
Zr01 O104 2.118(2)
Zr01 N104 2.399(2)
Zr01 N103 2.401(3)
Zr01 N101 2.435(3)
Zr01 N102 2.438(3)
N102 C110 1.310(4)
N102 C118 1.367(4)
O101 C108 1.325(4)
O104 C135 1.345(4)
N104 C128 1.329(4)
N104 C136 1.365(4)
O103 C126 1.340(4)
N101 C101 1.330(4)
N101 C109 1.374(4)
N103 C119 1.314(4)
N103 C127 1.365(4)
O102 C117 1.343(4)
C116 C117 1.380(4)
C116 C115 1.413(5)
C116 C12B 1.510(4)
C128 C129 1.408(4)
C128 H128 0.93
C110 C111 1.407(5)
C110 H110 0.93
C122 C127 1.412(4)
C122 C121 1.416(4)
C122 C123 1.421(4)
C107 C108 1.395(5)
C107 C106 1.422(5)
C107 C11B 1.486(5)
C125 C126 1.373(4)
C125 C124 1.418(5)
C125 C13B 1.508(4)
C121 C120 1.361(4)
C121 H121 0.93
C118 C117 1.412(4)
C118 C113 1.424(5)
C111 C112 1.377(5)
C111 H111 0.93
C109 C104 1.408(5)
C109 C108 1.419(5)
C120 C119 1.410(5)
C120 H120 0.93
C114 C115 1.372(4)
C114 C113 1.424(4)
C114 C12A 1.509(5)
C129 C130 1.356(5)
C129 H129 0.93
C119 H119 0.93
C134 C135 1.381(5)
C134 C133 1.417(5)
C134 C14B 1.497(4)
C127 C126 1.417(4)
C135 C136 1.419(4)
C131 C132 1.405(5)
C131 C136 1.413(4)
C131 C130 1.421(4)
C112 C113 1.406(5)
C112 H112 0.93
C115 H115 0.93
C101 C102 1.406(5)
C101 H101 0.93
C102 C103 1.375(6)
C102 H102 0.93
C104 C103 1.421(6)
C104 C105 1.428(6)
C14B H14A 0.96
C14B H14B 0.96
C14B H14C 0.96
C133 C132 1.374(5)
C133 H133 0.93
C12A H12A 0.96
C12A H12B 0.96
C12A H12C 0.96
C124 C123 1.360(4)
C124 H124 0.93
C103 H103 0.93
C13A C123 1.505(5)
C13A H13A 0.96
C13A H13B 0.96
C13A H13C 0.96
C106 C105 1.361(6)
C106 H106 0.93
C11B H11A 0.96
C11B H11B 0.96
C11B H11C 0.96
C105 C11A 1.506(6)
C13B H13D 0.96
C13B H13E 0.96
C13B H13F 0.96
C12B H12D 0.96
C12B H12E 0.96
C12B H12F 0.96
C14A C132 1.531(5)
C14A H14D 0.96
C14A H14E 0.96
C14A H14F 0.96
C130 H130 0.93
C11A H11D 0.96
C11A H11E 0.96
C11A H11F 0.96
N201 C201 1.307(7)
N201 C203 1.422(8)
N201 C202 1.461(6)
C202 H20A 0.96
C202 H20B 0.96
C202 H20C 0.96
C203 H20D 0.96
C203 H20E 0.96
C203 H20F 0.96
C201 O201 1.169(7)
C201 H201 0.93
N31 C31B 1.341(17)
N31 C31C 1.387(17)
N31 C31A 1.430(16)
C31A H31A 0.96
C31A H31B 0.96
C31A H31C 0.96
C31B H31D 0.96
C31B H31E 0.96
C31B H31F 0.96
C31C O31 1.29(2)
C31C H31J 0.93
N32 C32C 1.338(17)
N32 C32A 1.359(18)
N32 C32B 1.422(18)
C32B H32A 0.96
C32B H32B 0.96
C32B H32C 0.96
C32C H32D 0.96
C32C H32E 0.96
C32C H32F 0.96
C32A O32 1.27(2)
C32A H32J 0.93
N33 C33B 1.343(16)
N33 C33C 1.392(15)
N33 C33A 1.418(15)
C33A H33A 0.96
C33A H33B 0.96
C33A H33C 0.96
C33C H33D 0.96
C33C H33E 0.96
C33C H33F 0.96
C33B O33 1.28(2)
C33B H33J 0.93

loop_
_geom_hbond_atom_site_label_D
_geom_hbond_atom_site_label_H
_geom_hbond_atom_site_label_A
_geom_hbond_site_symmetry_A
_geom_hbond_distance_DH
_geom_hbond_distance_HA
_geom_hbond_distance_DA
_geom_hbond_angle_DHA
C14A H14E O201 3_654 0.96 2.43 3.358(7) 161.3
